data_7040819
loop_
_publ_author_name
'K\"orte, Leif A'
'Blomeyer, Sebastian'
'Heidemeyer, Shari'
'Nissen, Jan Hendrick'
'Mix, Andreas'
'Neumann, Beate'
'Stammler, Hans-Georg'
'Mitzel, Norbert W.'

_publ_section_title
;
 Intramolecular Lewis pairs with two acid sites - reactivity differences
 between P- and N-based systems.
;
_journal_issue 43
_journal_name_full 'Dalton transactions (Cambridge, England : 2003)'
_journal_page_first 17319
_journal_page_last 17328
_journal_paper_doi 10.1039/c6dt03490j
_journal_volume 45
_journal_year 2016
_chemical_formula_moiety 'C36 H17 B2 F20 P'
_chemical_formula_sum 'C36 H17 B2 F20 P'
_chemical_formula_weight 882.08
_chemical_name_systematic
;
 ?
;
_space_group_crystal_system triclinic
_space_group_IT_number 2
_space_group_name_Hall '-P 1'
_space_group_name_H-M_alt 'P -1'
_symmetry_space_group_name_Hall '-P 1'
_symmetry_space_group_name_H-M 'P -1'
_atom_sites_solution_hydrogens geom
_atom_sites_solution_primary direct
_audit_creation_date 2014-11-28
_audit_creation_method
;
  Olex2 1.2-ac2
  (compiled 2012.03.27 svn.r2268, GUI svn.r4156)
;
_audit_update_record
;
2016-09-01 deposited with the CCDC.
2016-10-04 downloaded from the CCDC.
;
_cell_angle_alpha 100.459(5)
_cell_angle_beta 101.468(5)
_cell_angle_gamma 103.921(4)
_cell_formula_units_Z 2
_cell_length_a 9.4739(4)
_cell_length_b 11.1509(5)
_cell_length_c 17.5370(11)
_cell_measurement_reflns_used 14323
_cell_measurement_temperature 99.98(10)
_cell_measurement_theta_max 30.0510
_cell_measurement_theta_min 2.0230
_cell_volume 1710.34(17)
_computing_cell_refinement
;
CrysAlisPro, Agilent Technologies,
Version 1.171.37.35 (release 13-08-2014 CrysAlis171 .NET)
(compiled Aug 13 2014,18:06:01)
;
_computing_data_collection
;
CrysAlisPro, Agilent Technologies,
Version 1.171.37.35 (release 13-08-2014 CrysAlis171 .NET)
(compiled Aug 13 2014,18:06:01)
;
_computing_data_reduction
;
CrysAlisPro, Agilent Technologies,
Version 1.171.37.35 (release 13-08-2014 CrysAlis171 .NET)
(compiled Aug 13 2014,18:06:01)
;
_computing_molecular_graphics
;
O. V. Dolomanov, L. J. Bourhis, R. J. Gildea, J. A. K. Howard and H. Puschmann,
OLEX2: a complete structure solution, refinement and analysis program.
J. Appl. Cryst. (2009). 42, 339-341.
;
_computing_publication_material
;
O. V. Dolomanov, L. J. Bourhis, R. J. Gildea, J. A. K. Howard and H. Puschmann,
OLEX2: a complete structure solution, refinement and analysis program.
J. Appl. Cryst. (2009). 42, 339-341.
;
_computing_structure_refinement
;
SHELXL, G.M. Sheldrick, Acta Cryst.
(2008). A64, 112-122
;
_computing_structure_solution
;
SHELXS, G.M. Sheldrick, Acta Cryst.
(2008). A64, 112-122
;
_diffrn_ambient_environment N~2~
_diffrn_ambient_temperature 99.98(10)
_diffrn_detector 'CCD plate'
_diffrn_detector_area_resol_mean 8.0951
_diffrn_detector_type Eos
_diffrn_measured_fraction_theta_full 0.9999
_diffrn_measured_fraction_theta_max 0.9996
_diffrn_measurement_details
;
  1 omega  -10.00   34.00   1.0000   20.0000
omega____ theta____ kappa____ phi______ frames
    -       24.8708   19.0000   60.0000 44

  2 omega   55.00   94.00   1.0000   20.0000
omega____ theta____ kappa____ phi______ frames
    -       24.8708   19.0000   60.0000 39

  3 omega    6.00   92.00   1.0000   20.0000
omega____ theta____ kappa____ phi______ frames
    -       24.8708   57.0000  120.0000 86

  4 omega    6.00   82.00   1.0000   20.0000
omega____ theta____ kappa____ phi______ frames
    -       24.8708   57.0000  -60.0000 76

  5 omega   -4.00   88.00   1.0000   20.0000
omega____ theta____ kappa____ phi______ frames
    -       24.8708   77.0000 -180.0000 92

  6 omega   -4.00   82.00   1.0000   20.0000
omega____ theta____ kappa____ phi______ frames
    -       24.8708   77.0000    0.0000 86

  7 omega  -41.00   43.00   1.0000   20.0000
omega____ theta____ kappa____ phi______ frames
    -       24.8708  -57.0000 -120.0000 84

  8 omega   -9.00   65.00   1.0000   20.0000
omega____ theta____ kappa____ phi______ frames
    -       24.8708  -99.0000 -180.0000 74

  9 omega  -47.00   63.00   1.0000   20.0000
omega____ theta____ kappa____ phi______ frames
    -       24.8708  -19.0000  -60.0000 110

 10 omega   44.00   87.00   1.0000   20.0000
omega____ theta____ kappa____ phi______ frames
    -       24.8708 -137.0000   61.0000 43

 11 omega  -46.00   35.00   1.0000   20.0000
omega____ theta____ kappa____ phi______ frames
    -       24.8708  -38.0000   60.0000 81
;
_diffrn_measurement_device 'four-circle diffractometer'
_diffrn_measurement_device_type 'SuperNova, Single source at offset, Eos'
_diffrn_measurement_method '\w scans'
_diffrn_orient_matrix_UB_11 0.0684000000
_diffrn_orient_matrix_UB_12 0.0414044000
_diffrn_orient_matrix_UB_13 -0.0018182000
_diffrn_orient_matrix_UB_21 0.0225904000
_diffrn_orient_matrix_UB_22 0.0190455000
_diffrn_orient_matrix_UB_23 0.0424614000
_diffrn_orient_matrix_UB_31 0.0343519000
_diffrn_orient_matrix_UB_32 -0.0498604000
_diffrn_orient_matrix_UB_33 0.0007753000
_diffrn_radiation_monochromator mirror
_diffrn_radiation_probe x-ray
_diffrn_radiation_type 'Mo K\a'
_diffrn_radiation_wavelength 0.71073
_diffrn_reflns_av_R_equivalents 0.0256
_diffrn_reflns_av_unetI/netI 0.0271
_diffrn_reflns_Laue_measured_fraction_full 0.999
_diffrn_reflns_Laue_measured_fraction_max 0.999
_diffrn_reflns_limit_h_max 13
_diffrn_reflns_limit_h_min -13
_diffrn_reflns_limit_k_max 15
_diffrn_reflns_limit_k_min -15
_diffrn_reflns_limit_l_max 24
_diffrn_reflns_limit_l_min -24
_diffrn_reflns_number 33612
_diffrn_reflns_point_group_measured_fraction_full 0.999
_diffrn_reflns_point_group_measured_fraction_max 0.999
_diffrn_reflns_theta_full 25.242
_diffrn_reflns_theta_max 29.997
_diffrn_reflns_theta_min 1.939
_diffrn_source 'SuperNova (Mo) X-ray Source'
_exptl_absorpt_coefficient_mu 0.220
_exptl_absorpt_correction_T_max 1.00000
_exptl_absorpt_correction_T_min 0.87824
_exptl_absorpt_correction_type multi-scan
_exptl_absorpt_process_details
;
CrysAlisPro, Agilent Technologies,
Version 1.171.37.35 (release 13-08-2014 CrysAlis171 .NET)
(compiled Aug 13 2014,18:06:01)
Empirical absorption correction using spherical harmonics,
 implemented in SCALE3 ABSPACK scaling algorithm.
Empirical absorption correction using spherical harmonics,
 implemented in SCALE3 ABSPACK scaling algorithm.
;
_exptl_crystal_colour 'clear colourless'
_exptl_crystal_colour_lustre clear
_exptl_crystal_colour_primary colourless
_exptl_crystal_density_diffrn 1.713
_exptl_crystal_description irregular
_exptl_crystal_F_000 876
_exptl_crystal_size_max 0.2574
_exptl_crystal_size_mid 0.2111
_exptl_crystal_size_min 0.117
_refine_diff_density_max 0.428
_refine_diff_density_min -0.258
_refine_diff_density_rms 0.052
_refine_ls_extinction_method none
_refine_ls_goodness_of_fit_ref 1.029
_refine_ls_hydrogen_treatment constr
_refine_ls_matrix_type full
_refine_ls_number_parameters 532
_refine_ls_number_reflns 9970
_refine_ls_number_restraints 0
_refine_ls_restrained_S_all 1.029
_refine_ls_R_factor_all 0.0481
_refine_ls_R_factor_gt 0.0367
_refine_ls_shift/su_max 0.001
_refine_ls_shift/su_mean 0.000
_refine_ls_structure_factor_coef Fsqd
_refine_ls_weighting_details
;
 w=1/[\s^2^(Fo^2^)+(0.0375P)^2^+0.8404P]
 where P=(Fo^2^+2Fc^2^)/3
;
_refine_ls_weighting_scheme calc
_refine_ls_wR_factor_gt 0.0865
_refine_ls_wR_factor_ref 0.0927
_reflns_Friedel_coverage 0.000
_reflns_number_gt 8267
_reflns_number_total 9970
_reflns_threshold_expression 'I > 2\s(I)'
_cod_data_source_file c6dt03490j2.cif
_cod_data_source_block compound13
_cod_depositor_comments 'Adding full bibliography for 7040818--7040820.cif.'
_cod_original_cell_volume 1710.34(16)
_cod_database_code 7040819
_chemical_oxdiff_formula 'C36 H17 B2 F20 P'
_reflns_odcompleteness_completeness 99.99
_reflns_odcompleteness_iscentric 1
_reflns_odcompleteness_theta 26.32
_shelx_space_group_comment
;
The symmetry employed for this shelxl refinement is uniquely defined
by the following loop, which should always be used as a source of
symmetry information in preference to the above space-group names.
They are only intended as comments.
;
_shelxl_version_number 2013-2

loop_
_space_group_symop_operation_xyz
'x, y, z'
'-x, -y, -z'

loop_
_atom_site_label
_atom_site_type_symbol
_atom_site_fract_x
_atom_site_fract_y
_atom_site_fract_z
_atom_site_U_iso_or_equiv
_atom_site_adp_type
_atom_site_occupancy
_atom_site_site_symmetry_order
_atom_site_calc_flag
_atom_site_refinement_flags_posn
_atom_site_refinement_flags_adp
B1 B 0.09791(16) 0.01013(13) 0.25389(9) 0.0161(3) Uani 1 1 d . .
B2 B 0.20098(17) 0.57927(13) 0.31189(9) 0.0168(3) Uani 1 1 d . .
C1 C 0.24902(15) 0.09926(13) 0.13638(8) 0.0205(3) Uani 1 1 d . .
H1A H 0.1926 0.0440 0.0844 0.025 Uiso 1 1 calc R U
H1B H 0.3209 0.1716 0.1289 0.025 Uiso 1 1 calc R U
C2 C 0.32819(16) 0.02656(14) 0.18955(9) 0.0229(3) Uani 1 1 d . .
H2A H 0.3811 -0.0213 0.1597 0.028 Uiso 1 1 calc R U
H2B H 0.4006 0.0860 0.2362 0.028 Uiso 1 1 calc R U
C3 C 0.20753(16) -0.06447(13) 0.21574(8) 0.0204(3) Uani 1 1 d . .
H3A H 0.2561 -0.1020 0.2554 0.024 Uiso 1 1 calc R U
H3B H 0.1470 -0.1328 0.1698 0.024 Uiso 1 1 calc R U
C4 C -0.07868(15) -0.07456(12) 0.22628(8) 0.0159(2) Uani 1 1 d . .
C5 C -0.15254(15) -0.12197(12) 0.14524(8) 0.0178(2) Uani 1 1 d . .
C6 C -0.30271(16) -0.18819(13) 0.11548(8) 0.0200(3) Uani 1 1 d . .
C7 C -0.39059(15) -0.20941(13) 0.16835(8) 0.0209(3) Uani 1 1 d . .
C8 C -0.32446(15) -0.16627(13) 0.24960(8) 0.0192(3) Uani 1 1 d . .
C9 C -0.17179(15) -0.10378(12) 0.27659(7) 0.0163(2) Uani 1 1 d . .
C10 C 0.15978(14) 0.08681(12) 0.34859(7) 0.0156(2) Uani 1 1 d . .
C11 C 0.28397(15) 0.07990(12) 0.40354(8) 0.0184(2) Uani 1 1 d . .
C12 C 0.33422(15) 0.15143(13) 0.48237(8) 0.0205(3) Uani 1 1 d . .
C13 C 0.26424(16) 0.23901(13) 0.50946(8) 0.0204(3) Uani 1 1 d . .
C14 C 0.14101(15) 0.25117(12) 0.45772(8) 0.0178(2) Uani 1 1 d . .
C15 C 0.09156(14) 0.17455(12) 0.38110(7) 0.0159(2) Uani 1 1 d . .
C16 C 0.22943(14) 0.30742(12) 0.25764(8) 0.0165(2) Uani 1 1 d . .
H16A H 0.1688 0.3337 0.2923 0.020 Uiso 1 1 calc R U
H16B H 0.3194 0.2997 0.2917 0.020 Uiso 1 1 calc R U
C17 C 0.27658(15) 0.41318(12) 0.21497(8) 0.0167(2) Uani 1 1 d . .
H17A H 0.1926 0.4105 0.1721 0.020 Uiso 1 1 calc R U
H17B H 0.3582 0.4009 0.1917 0.020 Uiso 1 1 calc R U
C18 C 0.32756(15) 0.54281(12) 0.27596(8) 0.0179(2) Uani 1 1 d . .
H18A H 0.3681 0.6082 0.2501 0.021 Uiso 1 1 calc R U
H18B H 0.4082 0.5421 0.3196 0.021 Uiso 1 1 calc R U
C19 C 0.23240(14) 0.64339(12) 0.40314(8) 0.0170(2) Uani 1 1 d . .
C20 C 0.31413(15) 0.60273(13) 0.46347(8) 0.0198(3) Uani 1 1 d . .
C21 C 0.34821(16) 0.66286(15) 0.54371(8) 0.0244(3) Uani 1 1 d . .
C22 C 0.30287(16) 0.76978(15) 0.56616(8) 0.0257(3) Uani 1 1 d . .
C23 C 0.22208(16) 0.81388(13) 0.50878(9) 0.0234(3) Uani 1 1 d . .
C24 C 0.18597(15) 0.74939(13) 0.42944(8) 0.0198(3) Uani 1 1 d . .
C25 C 0.03894(15) 0.55576(12) 0.25634(8) 0.0179(2) Uani 1 1 d . .
C26 C 0.01462(16) 0.57543(13) 0.17921(8) 0.0202(3) Uani 1 1 d . .
C27 C -0.12723(18) 0.55843(14) 0.13115(9) 0.0254(3) Uani 1 1 d . .
C28 C -0.25134(17) 0.51669(15) 0.15896(10) 0.0285(3) Uani 1 1 d . .
C29 C -0.23404(17) 0.49335(16) 0.23416(10) 0.0286(3) Uani 1 1 d . .
C30 C -0.09115(16) 0.51398(14) 0.28148(8) 0.0230(3) Uani 1 1 d . .
C31 C -0.03488(15) 0.17713(12) 0.12965(7) 0.0167(2) Uani 1 1 d . .
C32 C -0.02291(16) 0.21360(13) 0.05877(8) 0.0207(3) Uani 1 1 d . .
H32 H 0.0663 0.2214 0.0430 0.025 Uiso 1 1 calc R U
C33 C -0.14383(18) 0.23828(15) 0.01169(8) 0.0266(3) Uani 1 1 d . .
H33 H -0.1352 0.2631 -0.0354 0.032 Uiso 1 1 calc R U
C34 C -0.27723(18) 0.22610(16) 0.03461(9) 0.0289(3) Uani 1 1 d . .
H34 H -0.3580 0.2427 0.0029 0.035 Uiso 1 1 calc R U
C35 C -0.29051(17) 0.18920(15) 0.10482(9) 0.0261(3) Uani 1 1 d . .
H35 H -0.3805 0.1803 0.1199 0.031 Uiso 1 1 calc R U
C36 C -0.16944(15) 0.16543(13) 0.15278(8) 0.0200(3) Uani 1 1 d . .
H36 H -0.1781 0.1418 0.2002 0.024 Uiso 1 1 calc R U
F1 F -0.07575(9) -0.09988(8) 0.08921(5) 0.02268(17) Uani 1 1 d . .
F2 F -0.36360(10) -0.22955(9) 0.03601(5) 0.02819(19) Uani 1 1 d . .
F3 F -0.53790(10) -0.27122(9) 0.14142(5) 0.0298(2) Uani 1 1 d . .
F4 F -0.40922(10) -0.18467(9) 0.30131(5) 0.02696(19) Uani 1 1 d . .
F5 F -0.11680(9) -0.07028(7) 0.35659(4) 0.01961(16) Uani 1 1 d . .
F6 F 0.36469(9) 0.00022(8) 0.38322(5) 0.02539(18) Uani 1 1 d . .
F7 F 0.45107(9) 0.13471(9) 0.53231(5) 0.02777(19) Uani 1 1 d . .
F8 F 0.31406(10) 0.31253(9) 0.58419(5) 0.0288(2) Uani 1 1 d . .
F9 F 0.07272(10) 0.33793(8) 0.48210(5) 0.02353(17) Uani 1 1 d . .
F10 F -0.03191(9) 0.19027(7) 0.33413(4) 0.01879(16) Uani 1 1 d . .
F11 F 0.35889(10) 0.49799(8) 0.44458(5) 0.02619(19) Uani 1 1 d . .
F12 F 0.42540(11) 0.61913(10) 0.59964(5) 0.0358(2) Uani 1 1 d . .
F13 F 0.33714(11) 0.82971(10) 0.64360(5) 0.0379(2) Uani 1 1 d . .
F14 F 0.17563(11) 0.91603(9) 0.53025(6) 0.0339(2) Uani 1 1 d . .
F15 F 0.10374(10) 0.79422(8) 0.37583(5) 0.02596(18) Uani 1 1 d . .
F16 F 0.13201(10) 0.61558(8) 0.14877(5) 0.02631(18) Uani 1 1 d . .
F17 F -0.14319(12) 0.58091(10) 0.05789(6) 0.0369(2) Uani 1 1 d . .
F18 F -0.38933(11) 0.49597(11) 0.11225(6) 0.0414(3) Uani 1 1 d . .
F19 F -0.35586(11) 0.44876(12) 0.25991(6) 0.0449(3) Uani 1 1 d . .
F20 F -0.08102(10) 0.48799(10) 0.35387(5) 0.0327(2) Uani 1 1 d . .
P1 P 0.12433(4) 0.15066(3) 0.19344(2) 0.01422(7) Uani 1 1 d . .

loop_
_atom_site_aniso_label
_atom_site_aniso_U_11
_atom_site_aniso_U_22
_atom_site_aniso_U_33
_atom_site_aniso_U_23
_atom_site_aniso_U_13
_atom_site_aniso_U_12
B1 0.0160(6) 0.0150(6) 0.0169(6) 0.0030(5) 0.0034(5) 0.0051(5)
B2 0.0170(7) 0.0126(6) 0.0200(7) 0.0047(5) 0.0038(5) 0.0031(5)
C1 0.0190(6) 0.0207(6) 0.0232(6) 0.0033(5) 0.0101(5) 0.0059(5)
C2 0.0189(6) 0.0242(7) 0.0285(7) 0.0043(6) 0.0090(5) 0.0104(5)
C3 0.0209(6) 0.0187(6) 0.0229(6) 0.0029(5) 0.0067(5) 0.0088(5)
C4 0.0179(6) 0.0130(5) 0.0162(6) 0.0018(4) 0.0035(5) 0.0052(4)
C5 0.0190(6) 0.0178(6) 0.0166(6) 0.0032(5) 0.0064(5) 0.0045(5)
C6 0.0219(7) 0.0198(6) 0.0142(6) 0.0026(5) -0.0001(5) 0.0032(5)
C7 0.0163(6) 0.0205(6) 0.0213(6) 0.0060(5) 0.0000(5) 0.0002(5)
C8 0.0195(6) 0.0202(6) 0.0186(6) 0.0077(5) 0.0057(5) 0.0038(5)
C9 0.0193(6) 0.0141(5) 0.0143(5) 0.0027(4) 0.0023(5) 0.0050(5)
C10 0.0144(6) 0.0150(5) 0.0162(6) 0.0047(4) 0.0026(4) 0.0027(4)
C11 0.0157(6) 0.0183(6) 0.0219(6) 0.0079(5) 0.0039(5) 0.0046(5)
C12 0.0146(6) 0.0251(7) 0.0189(6) 0.0105(5) -0.0012(5) 0.0009(5)
C13 0.0206(6) 0.0215(6) 0.0130(6) 0.0044(5) 0.0002(5) -0.0022(5)
C14 0.0187(6) 0.0174(6) 0.0157(6) 0.0033(5) 0.0046(5) 0.0025(5)
C15 0.0140(6) 0.0175(6) 0.0145(6) 0.0051(5) 0.0008(4) 0.0030(4)
C16 0.0163(6) 0.0158(6) 0.0158(6) 0.0023(4) 0.0024(4) 0.0040(5)
C17 0.0152(6) 0.0167(6) 0.0180(6) 0.0035(5) 0.0056(5) 0.0037(4)
C18 0.0153(6) 0.0157(6) 0.0198(6) 0.0027(5) 0.0031(5) 0.0017(5)
C19 0.0151(6) 0.0154(6) 0.0193(6) 0.0033(5) 0.0042(5) 0.0029(4)
C20 0.0164(6) 0.0201(6) 0.0216(6) 0.0047(5) 0.0039(5) 0.0039(5)
C21 0.0181(6) 0.0338(8) 0.0192(6) 0.0072(6) 0.0023(5) 0.0049(6)
C22 0.0196(7) 0.0326(8) 0.0182(6) -0.0023(6) 0.0070(5) -0.0003(6)
C23 0.0212(7) 0.0185(6) 0.0286(7) -0.0008(5) 0.0115(6) 0.0026(5)
C24 0.0180(6) 0.0179(6) 0.0238(6) 0.0054(5) 0.0061(5) 0.0047(5)
C25 0.0177(6) 0.0166(6) 0.0185(6) 0.0024(5) 0.0023(5) 0.0063(5)
C26 0.0220(7) 0.0168(6) 0.0222(6) 0.0056(5) 0.0044(5) 0.0066(5)
C27 0.0293(8) 0.0245(7) 0.0213(7) 0.0060(5) -0.0006(6) 0.0113(6)
C28 0.0192(7) 0.0317(8) 0.0300(8) 0.0024(6) -0.0039(6) 0.0110(6)
C29 0.0154(6) 0.0373(8) 0.0300(8) 0.0035(6) 0.0041(6) 0.0068(6)
C30 0.0186(6) 0.0287(7) 0.0197(6) 0.0035(5) 0.0026(5) 0.0067(5)
C31 0.0173(6) 0.0172(6) 0.0135(5) 0.0018(4) 0.0013(4) 0.0048(5)
C32 0.0239(7) 0.0228(6) 0.0140(6) 0.0022(5) 0.0049(5) 0.0057(5)
C33 0.0348(8) 0.0306(8) 0.0137(6) 0.0065(5) 0.0015(5) 0.0113(6)
C34 0.0285(8) 0.0351(8) 0.0209(7) 0.0065(6) -0.0036(6) 0.0133(6)
C35 0.0191(7) 0.0350(8) 0.0245(7) 0.0073(6) 0.0029(5) 0.0106(6)
C36 0.0193(6) 0.0241(7) 0.0170(6) 0.0062(5) 0.0038(5) 0.0067(5)
F1 0.0237(4) 0.0262(4) 0.0153(4) 0.0007(3) 0.0078(3) 0.0027(3)
F2 0.0250(4) 0.0352(5) 0.0152(4) 0.0022(3) -0.0016(3) 0.0003(4)
F3 0.0165(4) 0.0390(5) 0.0255(4) 0.0103(4) -0.0009(3) -0.0041(4)
F4 0.0217(4) 0.0345(5) 0.0228(4) 0.0106(4) 0.0084(3) -0.0003(3)
F5 0.0219(4) 0.0213(4) 0.0127(3) 0.0031(3) 0.0028(3) 0.0030(3)
F6 0.0203(4) 0.0283(4) 0.0303(4) 0.0091(4) 0.0033(3) 0.0129(3)
F7 0.0187(4) 0.0385(5) 0.0232(4) 0.0141(4) -0.0040(3) 0.0056(4)
F8 0.0314(5) 0.0312(5) 0.0131(4) 0.0002(3) -0.0024(3) -0.0005(4)
F9 0.0256(4) 0.0227(4) 0.0199(4) -0.0015(3) 0.0067(3) 0.0066(3)
F10 0.0169(4) 0.0225(4) 0.0161(4) 0.0025(3) 0.0006(3) 0.0086(3)
F11 0.0282(5) 0.0253(4) 0.0280(4) 0.0085(3) 0.0034(4) 0.0143(4)
F12 0.0297(5) 0.0559(6) 0.0228(4) 0.0141(4) 0.0013(4) 0.0149(5)
F13 0.0303(5) 0.0526(6) 0.0202(4) -0.0075(4) 0.0076(4) 0.0032(4)
F14 0.0394(6) 0.0236(4) 0.0399(5) -0.0030(4) 0.0202(4) 0.0107(4)
F15 0.0298(5) 0.0211(4) 0.0301(5) 0.0071(3) 0.0059(4) 0.0136(3)
F16 0.0275(5) 0.0275(4) 0.0268(4) 0.0136(4) 0.0081(4) 0.0071(4)
F17 0.0395(6) 0.0447(6) 0.0268(5) 0.0162(4) -0.0019(4) 0.0156(5)
F18 0.0226(5) 0.0550(7) 0.0397(6) 0.0068(5) -0.0079(4) 0.0145(5)
F19 0.0156(4) 0.0746(8) 0.0402(6) 0.0111(5) 0.0072(4) 0.0069(5)
F20 0.0211(4) 0.0523(6) 0.0226(4) 0.0114(4) 0.0066(3) 0.0041(4)
P1 0.01350(15) 0.01498(14) 0.01371(14) 0.00188(11) 0.00359(11) 0.00425(11)

loop_
_atom_type_symbol
_atom_type_description
_atom_type_scat_dispersion_real
_atom_type_scat_dispersion_imag
_atom_type_scat_source
C C 0.0033 0.0016 'International Tables Vol C Tables 4.2.6.8 and 6.1.1.4'
H H 0.0000 0.0000 'International Tables Vol C Tables 4.2.6.8 and 6.1.1.4'
B B 0.0013 0.0007 'International Tables Vol C Tables 4.2.6.8 and 6.1.1.4'
F F 0.0171 0.0103 'International Tables Vol C Tables 4.2.6.8 and 6.1.1.4'
P P 0.1023 0.0942 'International Tables Vol C Tables 4.2.6.8 and 6.1.1.4'

loop_
_exptl_crystal_face_index_h
_exptl_crystal_face_index_k
_exptl_crystal_face_index_l
_exptl_crystal_face_perp_dist
_exptl_oxdiff_crystal_face_indexfrac_h
_exptl_oxdiff_crystal_face_indexfrac_k
_exptl_oxdiff_crystal_face_indexfrac_l
_exptl_oxdiff_crystal_face_x
_exptl_oxdiff_crystal_face_y
_exptl_oxdiff_crystal_face_z
0 0 1 0.0585 0.0008 0.0003 1.0000 -0.0018 0.0425 0.0008
0 0 -1 0.0585 -0.0008 -0.0003 -1.0000 0.0018 -0.0425 -0.0008
-1 -15 11 0.1217 -0.9034 -14.6399 10.8909 -0.6878 0.1632 0.7074
-13 4 9 0.0850 -13.0772 4.0405 9.3674 -0.7442 0.1793 -0.6434
1 15 -11 0.1008 1.1775 14.5249 -11.0664 0.7021 -0.1667 -0.6923
13 -3 -10 0.0941 13.0206 -2.8614 -10.1244 0.7905 -0.1903 0.5821
5 1 2 0.0948 4.9969 1.0147 1.9894 0.3802 0.2167 0.1226
4 -4 5 0.1341 4.0068 -3.9892 4.9891 0.0998 0.2264 0.3404
-2 5 3 0.1201 -2.0033 4.9976 3.0071 0.0644 0.1776 -0.3157

loop_
_geom_angle_atom_site_label_1
_geom_angle_atom_site_label_2
_geom_angle_atom_site_label_3
_geom_angle
C3 B1 P1 96.73(9)
C4 B1 C3 112.66(11)
C4 B1 C10 115.29(11)
C4 B1 P1 108.70(9)
C10 B1 C3 116.89(11)
C10 B1 P1 104.07(8)
C18 B2 C19 121.08(12)
C18 B2 C25 120.63(12)
C19 B2 C25 118.28(11)
H1A C1 H1B 109.1
C2 C1 H1A 111.2
C2 C1 H1B 111.2
C2 C1 P1 103.00(9)
P1 C1 H1A 111.2
P1 C1 H1B 111.2
C1 C2 H2A 110.1
C1 C2 H2B 110.1
H2A C2 H2B 108.4
C3 C2 C1 108.09(11)
C3 C2 H2A 110.1
C3 C2 H2B 110.1
B1 C3 H3A 109.3
B1 C3 H3B 109.3
C2 C3 B1 111.46(11)
C2 C3 H3A 109.3
C2 C3 H3B 109.3
H3A C3 H3B 108.0
C5 C4 B1 120.46(11)
C9 C4 B1 126.54(11)
C9 C4 C5 112.97(12)
C6 C5 C4 125.18(12)
F1 C5 C4 119.43(12)
F1 C5 C6 115.36(11)
C7 C6 C5 119.09(12)
F2 C6 C5 120.61(12)
F2 C6 C7 120.29(12)
C6 C7 C8 118.86(12)
F3 C7 C6 120.68(12)
F3 C7 C8 120.47(12)
C7 C8 C9 119.84(12)
F4 C8 C7 119.28(12)
F4 C8 C9 120.87(12)
C8 C9 C4 123.94(12)
F5 C9 C4 120.68(11)
F5 C9 C8 115.37(11)
C11 C10 B1 126.74(11)
C11 C10 C15 112.64(11)
C15 C10 B1 120.54(11)
C12 C11 C10 123.92(12)
F6 C11 C10 121.36(12)
F6 C11 C12 114.72(11)
C13 C12 C11 120.16(12)
F7 C12 C11 119.97(13)
F7 C12 C13 119.87(12)
C12 C13 C14 118.72(12)
F8 C13 C12 121.31(12)
F8 C13 C14 119.96(13)
C15 C14 C13 119.02(12)
F9 C14 C13 119.91(12)
F9 C14 C15 121.07(12)
C14 C15 C10 125.44(12)
F10 C15 C10 118.87(11)
F10 C15 C14 115.66(11)
H16A C16 H16B 107.4
C17 C16 H16A 108.2
C17 C16 H16B 108.2
C17 C16 P1 116.32(9)
P1 C16 H16A 108.2
P1 C16 H16B 108.2
C16 C17 H17A 109.9
C16 C17 H17B 109.9
C16 C17 C18 109.12(10)
H17A C17 H17B 108.3
C18 C17 H17A 109.9
C18 C17 H17B 109.9
B2 C18 H18A 108.6
B2 C18 H18B 108.6
C17 C18 B2 114.66(11)
C17 C18 H18A 108.6
C17 C18 H18B 108.6
H18A C18 H18B 107.6
C20 C19 B2 122.86(12)
C24 C19 B2 121.93(12)
C24 C19 C20 115.15(12)
C21 C20 C19 122.99(13)
F11 C20 C19 119.76(12)
F11 C20 C21 117.21(12)
C22 C21 C20 119.35(13)
F12 C21 C20 120.80(14)
F12 C21 C22 119.85(13)
C23 C22 C21 119.86(13)
F13 C22 C21 119.80(14)
F13 C22 C23 120.34(14)
C22 C23 C24 119.33(13)
F14 C23 C22 120.16(13)
F14 C23 C24 120.49(14)
C23 C24 C19 123.26(13)
F15 C24 C19 119.58(12)
F15 C24 C23 117.16(12)
C26 C25 B2 122.99(12)
C26 C25 C30 114.93(12)
C30 C25 B2 122.08(12)
C27 C26 C25 123.15(13)
F16 C26 C25 120.01(12)
F16 C26 C27 116.81(12)
C28 C27 C26 119.33(13)
F17 C27 C26 120.36(14)
F17 C27 C28 120.31(13)
C27 C28 C29 119.96(13)
F18 C28 C27 120.03(14)
F18 C28 C29 119.99(15)
C28 C29 C30 119.44(14)
F19 C29 C28 119.63(14)
F19 C29 C30 120.92(14)
C29 C30 C25 123.15(14)
F20 C30 C25 119.93(12)
F20 C30 C29 116.89(13)
C32 C31 C36 119.46(12)
C32 C31 P1 120.53(10)
C36 C31 P1 119.97(10)
C31 C32 H32 119.9
C33 C32 C31 120.15(13)
C33 C32 H32 119.9
C32 C33 H33 119.9
C34 C33 C32 120.25(13)
C34 C33 H33 119.9
C33 C34 H34 120.0
C33 C34 C35 120.03(13)
C35 C34 H34 120.0
C34 C35 H35 119.9
C34 C35 C36 120.12(14)
C36 C35 H35 119.9
C31 C36 H36 120.0
C35 C36 C31 119.99(13)
C35 C36 H36 120.0
C1 P1 B1 98.06(6)
C1 P1 C16 106.54(6)
C16 P1 B1 113.54(6)
C31 P1 B1 121.59(6)
C31 P1 C1 111.79(6)
C31 P1 C16 104.55(6)

loop_
_geom_bond_atom_site_label_1
_geom_bond_atom_site_label_2
_geom_bond_distance
B1 C3 1.6456(19)
B1 C4 1.636(2)
B1 C10 1.6399(19)
B1 P1 2.0401(15)
B2 C18 1.563(2)
B2 C19 1.566(2)
B2 C25 1.579(2)
C1 H1A 0.9700
C1 H1B 0.9700
C1 C2 1.542(2)
C1 P1 1.8202(13)
C2 H2A 0.9700
C2 H2B 0.9700
C2 C3 1.539(2)
C3 H3A 0.9700
C3 H3B 0.9700
C4 C5 1.3939(18)
C4 C9 1.3922(18)
C5 C6 1.3787(19)
C5 F1 1.3571(15)
C6 C7 1.379(2)
C6 F2 1.3441(15)
C7 C8 1.3804(19)
C7 F3 1.3427(15)
C8 C9 1.3873(18)
C8 F4 1.3368(15)
C9 F5 1.3434(14)
C10 C11 1.3923(17)
C10 C15 1.3957(18)
C11 C12 1.3889(19)
C11 F6 1.3497(15)
C12 C13 1.374(2)
C12 F7 1.3418(15)
C13 C14 1.3799(19)
C13 F8 1.3380(15)
C14 C15 1.3767(17)
C14 F9 1.3411(15)
C15 F10 1.3585(14)
C16 H16A 0.9700
C16 H16B 0.9700
C16 C17 1.5331(18)
C16 P1 1.8212(13)
C17 H17A 0.9700
C17 H17B 0.9700
C17 C18 1.5375(18)
C18 H18A 0.9700
C18 H18B 0.9700
C19 C20 1.3935(18)
C19 C24 1.3915(18)
C20 C21 1.3807(19)
C20 F11 1.3444(16)
C21 C22 1.380(2)
C21 F12 1.3397(17)
C22 C23 1.376(2)
C22 F13 1.3368(16)
C23 C24 1.378(2)
C23 F14 1.3359(16)
C24 F15 1.3444(16)
C25 C26 1.3926(19)
C25 C30 1.394(2)
C26 C27 1.386(2)
C26 F16 1.3437(16)
C27 C28 1.373(2)
C27 F17 1.3394(17)
C28 C29 1.376(2)
C28 F18 1.3391(16)
C29 C30 1.381(2)
C29 F19 1.3401(18)
C30 F20 1.3429(17)
C31 C32 1.3931(18)
C31 C36 1.3970(19)
C31 P1 1.8102(13)
C32 H32 0.9300
C32 C33 1.388(2)
C33 H33 0.9300
C33 C34 1.384(2)
C34 H34 0.9300
C34 C35 1.386(2)
C35 H35 0.9300
C35 C36 1.3917(19)
C36 H36 0.9300

loop_
_geom_torsion_atom_site_label_1
_geom_torsion_atom_site_label_2
_geom_torsion_atom_site_label_3
_geom_torsion_atom_site_label_4
_geom_torsion
B1 C4 C5 C6 -176.26(12)
B1 C4 C5 F1 1.55(18)
B1 C4 C9 C8 173.87(12)
B1 C4 C9 F5 -5.24(19)
B1 C10 C11 C12 177.29(13)
B1 C10 C11 F6 -3.3(2)
B1 C10 C15 C14 -174.68(12)
B1 C10 C15 F10 3.53(18)
B2 C19 C20 C21 176.78(13)
B2 C19 C20 F11 -5.5(2)
B2 C19 C24 C23 -174.73(13)
B2 C19 C24 F15 4.15(19)
B2 C25 C26 C27 -178.07(13)
B2 C25 C26 F16 0.37(19)
B2 C25 C30 C29 179.67(14)
B2 C25 C30 F20 -2.5(2)
C1 C2 C3 B1 -50.78(15)
C2 C1 P1 B1 -26.60(10)
C2 C1 P1 C16 90.97(10)
C2 C1 P1 C31 -155.39(9)
C3 B1 C4 C5 -55.80(16)
C3 B1 C4 C9 126.53(13)
C3 B1 C10 C11 -10.63(19)
C3 B1 C10 C15 165.89(12)
C4 B1 C3 C2 140.07(12)
C4 B1 C10 C11 125.20(14)
C4 B1 C10 C15 -58.28(16)
C4 C5 C6 C7 0.9(2)
C4 C5 C6 F2 179.70(12)
C5 C4 C9 C8 -3.95(18)
C5 C4 C9 F5 176.93(11)
C5 C6 C7 C8 -1.6(2)
C5 C6 C7 F3 178.60(12)
C6 C7 C8 C9 -0.5(2)
C6 C7 C8 F4 178.98(12)
C7 C8 C9 C4 3.5(2)
C7 C8 C9 F5 -177.29(12)
C9 C4 C5 C6 1.71(19)
C9 C4 C5 F1 179.52(11)
C10 B1 C3 C2 -82.99(14)
C10 B1 C4 C5 166.53(11)
C10 B1 C4 C9 -11.15(18)
C10 C11 C12 C13 -2.7(2)
C10 C11 C12 F7 177.08(12)
C11 C10 C15 C14 2.30(19)
C11 C10 C15 F10 -179.49(11)
C11 C12 C13 C14 2.0(2)
C11 C12 C13 F8 -177.39(12)
C12 C13 C14 C15 0.58(19)
C12 C13 C14 F9 -178.51(12)
C13 C14 C15 C10 -2.9(2)
C13 C14 C15 F10 178.81(11)
C15 C10 C11 C12 0.54(19)
C15 C10 C11 F6 179.95(11)
C16 C17 C18 B2 -64.91(14)
C17 C16 P1 B1 170.01(9)
C17 C16 P1 C1 63.22(11)
C17 C16 P1 C31 -55.28(11)
C18 B2 C19 C20 -43.66(19)
C18 B2 C19 C24 133.34(14)
C18 B2 C25 C26 -38.84(19)
C18 B2 C25 C30 141.47(13)
C19 B2 C18 C17 138.68(12)
C19 B2 C25 C26 139.47(13)
C19 B2 C25 C30 -40.22(18)
C19 C20 C21 C22 -1.4(2)
C19 C20 C21 F12 179.08(13)
C20 C19 C24 C23 2.5(2)
C20 C19 C24 F15 -178.63(12)
C20 C21 C22 C23 1.2(2)
C20 C21 C22 F13 -179.07(13)
C21 C22 C23 C24 0.8(2)
C21 C22 C23 F14 178.85(13)
C22 C23 C24 C19 -2.7(2)
C22 C23 C24 F15 178.38(13)
C24 C19 C20 C21 -0.4(2)
C24 C19 C20 F11 177.30(12)
C25 B2 C18 C17 -43.05(17)
C25 B2 C19 C20 138.04(13)
C25 B2 C19 C24 -44.96(18)
C25 C26 C27 C28 -2.0(2)
C25 C26 C27 F17 178.90(13)
C26 C25 C30 C29 0.0(2)
C26 C25 C30 F20 177.83(12)
C26 C27 C28 C29 0.6(2)
C26 C27 C28 F18 -177.90(13)
C27 C28 C29 C30 0.9(2)
C27 C28 C29 F19 -177.89(14)
C28 C29 C30 C25 -1.2(2)
C28 C29 C30 F20 -179.13(14)
C30 C25 C26 C27 1.6(2)
C30 C25 C26 F16 -179.92(12)
C31 C32 C33 C34 -0.4(2)
C32 C31 C36 C35 0.5(2)
C32 C31 P1 B1 -143.56(10)
C32 C31 P1 C1 -28.52(13)
C32 C31 P1 C16 86.34(12)
C32 C33 C34 C35 0.0(2)
C33 C34 C35 C36 0.6(2)
C34 C35 C36 C31 -0.8(2)
C36 C31 C32 C33 0.1(2)
C36 C31 P1 B1 38.73(13)
C36 C31 P1 C1 153.77(11)
C36 C31 P1 C16 -91.37(11)
F1 C5 C6 C7 -176.95(12)
F1 C5 C6 F2 1.81(19)
F2 C6 C7 C8 179.68(12)
F2 C6 C7 F3 -0.2(2)
F3 C7 C8 C9 179.29(12)
F3 C7 C8 F4 -1.2(2)
F4 C8 C9 C4 -175.97(12)
F4 C8 C9 F5 3.19(18)
F6 C11 C12 C13 177.87(12)
F6 C11 C12 F7 -2.36(18)
F7 C12 C13 C14 -177.73(12)
F7 C12 C13 F8 2.8(2)
F8 C13 C14 C15 -179.98(12)
F8 C13 C14 F9 0.94(19)
F9 C14 C15 C10 176.14(12)
F9 C14 C15 F10 -2.11(18)
F11 C20 C21 C22 -179.15(13)
F11 C20 C21 F12 1.3(2)
F12 C21 C22 C23 -179.26(13)
F12 C21 C22 F13 0.5(2)
F13 C22 C23 C24 -178.97(13)
F13 C22 C23 F14 -0.9(2)
F14 C23 C24 C19 179.20(13)
F14 C23 C24 F15 0.3(2)
F16 C26 C27 C28 179.54(13)
F16 C26 C27 F17 0.4(2)
F17 C27 C28 C29 179.75(14)
F17 C27 C28 F18 1.2(2)
F18 C28 C29 C30 179.41(14)
F18 C28 C29 F19 0.6(2)
F19 C29 C30 C25 177.57(14)
F19 C29 C30 F20 -0.4(2)
P1 B1 C3 C2 26.54(12)
P1 B1 C4 C5 50.18(14)
P1 B1 C4 C9 -127.49(12)
P1 B1 C10 C11 -115.85(12)
P1 B1 C10 C15 60.67(13)
P1 C1 C2 C3 47.13(12)
P1 C16 C17 C18 166.01(9)
P1 C31 C32 C33 -177.61(11)
P1 C31 C36 C35 178.23(11)
